data_4509126
loop_
_publ_author_name
'Al-Kaysi, Rabih O.'
'M\"uller, Astrid M.'
'Frisbee, Robert J.'
'Bardeen, Christopher J.'

_publ_section_title
;
 Formation of Cocrystal Nanorods by Solid-State Reaction of
 Tetracyanobenzene in 9-Methylanthracene Molecular Crystal Nanorods
;
_journal_issue 4
_journal_name_full 'Crystal Growth &amp; Design'
_journal_page_first 1780
_journal_paper_doi 10.1021/cg800898f
_journal_volume 9
_journal_year 2009
_chemical_formula_sum 'C25 H14 N4'
_chemical_formula_weight 370.40
_chemical_name_systematic
;

 ?

;
_space_group_IT_number 12
_symmetry_cell_setting monoclinic
_symmetry_space_group_name_Hall '-C 2y'
_symmetry_space_group_name_H-M 'C 1 2/m 1'
_atom_sites_solution_hydrogens geom
_atom_sites_solution_primary direct
_atom_sites_solution_secondary difmap
_audit_creation_method SHELXL-97
_cell_angle_alpha 90.00
_cell_angle_beta 93.0430(10)
_cell_angle_gamma 90.00
_cell_formula_units_Z 2
_cell_length_a 9.6086(7)
_cell_length_b 13.1115(10)
_cell_length_c 7.2275(5)
_cell_measurement_reflns_used 5408
_cell_measurement_temperature 100(2)
_cell_measurement_theta_max 31.37
_cell_measurement_theta_min 2.63
_cell_volume 909.26(11)
_computing_cell_refinement 'Bruker SMART'
_computing_data_collection 'Bruker SMART'
_computing_data_reduction 'Bruker SAINT'
_computing_molecular_graphics 'Bruker SHELXTL'
_computing_publication_material 'Bruker SHELXTL'
_computing_structure_refinement 'SHELXL-97 (Sheldrick, 1997)'
_computing_structure_solution 'SHELXS-97 (Sheldrick, 1990)'
_diffrn_ambient_temperature 100(2)
_diffrn_measured_fraction_theta_full 0.999
_diffrn_measured_fraction_theta_max 0.999
_diffrn_measurement_device_type 'CCD area detector'
_diffrn_measurement_method 'phi and omega scans'
_diffrn_radiation_monochromator graphite
_diffrn_radiation_source 'Normal-focus sealed tube'
_diffrn_radiation_type MoK\a
_diffrn_radiation_wavelength 0.71073
_diffrn_reflns_av_R_equivalents 0.0222
_diffrn_reflns_av_sigmaI/netI 0.0121
_diffrn_reflns_limit_h_max 13
_diffrn_reflns_limit_h_min -13
_diffrn_reflns_limit_k_max 18
_diffrn_reflns_limit_k_min -18
_diffrn_reflns_limit_l_max 10
_diffrn_reflns_limit_l_min -10
_diffrn_reflns_number 10856
_diffrn_reflns_theta_full 30.48
_diffrn_reflns_theta_max 30.48
_diffrn_reflns_theta_min 2.63
_exptl_absorpt_coefficient_mu 0.082
_exptl_absorpt_correction_T_max 0.9943
_exptl_absorpt_correction_T_min 0.9584
_exptl_absorpt_correction_type multi-scan
_exptl_absorpt_process_details 'Bruker SADABS'
_exptl_crystal_colour red
_exptl_crystal_density_diffrn 1.353
_exptl_crystal_density_meas 0
_exptl_crystal_density_method 'not measured'
_exptl_crystal_description 'prism frag'
_exptl_crystal_F_000 384
_exptl_crystal_size_max 0.52
_exptl_crystal_size_mid 0.22
_exptl_crystal_size_min 0.07
_refine_diff_density_max 0.471
_refine_diff_density_min -0.191
_refine_diff_density_rms 0.042
_refine_ls_extinction_method none
_refine_ls_goodness_of_fit_ref 1.072
_refine_ls_hydrogen_treatment mixed
_refine_ls_matrix_type full
_refine_ls_number_parameters 102
_refine_ls_number_reflns 1448
_refine_ls_number_restraints 65
_refine_ls_restrained_S_all 1.048
_refine_ls_R_factor_all 0.0398
_refine_ls_R_factor_gt 0.0365
_refine_ls_shift/su_max 0.000
_refine_ls_shift/su_mean 0.000
_refine_ls_structure_factor_coef Fsqd
_refine_ls_weighting_details 'calc w=1/[\s^2^(Fo^2^)+(0.0690P)^2^+0.1378P] where P=(Fo^2^+2Fc^2^)/3'
_refine_ls_weighting_scheme calc
_refine_ls_wR_factor_gt 0.1042
_refine_ls_wR_factor_ref 0.1077
_reflns_number_gt 1308
_reflns_number_total 1448
_reflns_threshold_expression >2sigma(I)
_cod_data_source_file cg800898fsup1.cif
_cod_data_source_block cb5r_0m
_cod_depositor_comments
;
The following automatic conversions were performed:

'_symmetry_cell_setting' value 'Monoclinic' changed to 'monoclinic'
according to /home/saulius/struct/CIF-dictionaries/cif_core.dic
dictionary named 'cif_core.dic' version 2.4.2 from 2011-04-26.

Automatic conversion script
Id: cif_fix_values 1891 2012-01-12 08:04:46Z andrius 
;
_cod_original_sg_symbol_H-M C2/m
_cod_database_code 4509126

loop_
_symmetry_equiv_pos_as_xyz
'x, y, z'
'-x, y, -z'
'x+1/2, y+1/2, z'
'-x+1/2, y+1/2, -z'
'-x, -y, -z'
'x, -y, z'
'-x+1/2, -y+1/2, -z'
'x+1/2, -y+1/2, z'

loop_
_atom_site_label
_atom_site_type_symbol
_atom_site_fract_x
_atom_site_fract_y
_atom_site_fract_z
_atom_site_U_iso_or_equiv
_atom_site_adp_type
_atom_site_occupancy
_atom_site_symmetry_multiplicity
_atom_site_calc_flag
_atom_site_refinement_flags
_atom_site_disorder_group
C1' C 0.11761(5) 0.44632(4) 0.95063(7) 0.01584(15) Uani 1 1 d . .
C2' C 0.23902(6) 0.39053(4) 0.90028(8) 0.01954(16) Uani 1 1 d . .
C3' C 0.0000 0.39275(6) 1.0000 0.01685(18) Uani 1 2 d S .
H3'A H 0.0000 0.3203 1.0000 0.020 Uiso 1 2 calc SR .
N1' N 0.33461(6) 0.34449(4) 0.86101(8) 0.02773(17) Uani 1 1 d . .
C1 C 0.2408(3) 0.58692(18) 0.3894(4) 0.0278(5) Uani 0.50 1 d PU 1
H1A H 0.2452 0.6601 0.3887 0.033 Uiso 0.50 1 d PR 1
C2 C 0.3535(3) 0.5336(2) 0.3367(4) 0.0320(7) Uani 0.50 1 d PU 1
H2A H 0.4365 0.5679 0.3018 0.038 Uiso 0.50 1 d PR 1
C3 C 0.3515(3) 0.4261(2) 0.3314(4) 0.0339(7) Uani 0.50 1 d PU 1
H3A H 0.4313 0.3893 0.2927 0.041 Uiso 0.50 1 d PR 1
C4 C 0.2365(3) 0.37523(18) 0.3825(4) 0.0274(5) Uani 0.50 1 d PU 1
H4A H 0.2353 0.3021 0.3763 0.033 Uiso 0.50 1 d PR 1
C4A C 0.1171(2) 0.42752(15) 0.4436(3) 0.0194(5) Uani 0.50 1 d PU 1
C9A C 0.1179(2) 0.53670(18) 0.4456(3) 0.0172(4) Uani 0.50 1 d PU 1
C9 C 0.0000 0.5905(2) 0.5000 0.0190(6) Uani 0.50 2 d SPU 1
C11 C 0.0000 0.70572(15) 0.5000 0.0335(4) Uani 0.50 2 d SPU 1
H11A H -0.0895 0.7306 0.5410 0.050 Uiso 0.25 1 calc PR 1
H11B H 0.0139 0.7306 0.3745 0.050 Uiso 0.25 1 calc PR 1
H11C H 0.0756 0.7306 0.5845 0.050 Uiso 0.25 1 calc PR 1
C10 C 0.0000 0.3752(2) 0.5000 0.0194(6) Uani 0.50 2 d SP 1
H10A H 0.0000 0.3019 0.5000 0.023 Uiso 0.50 2 d SPR 1

loop_
_atom_site_aniso_label
_atom_site_aniso_U_11
_atom_site_aniso_U_22
_atom_site_aniso_U_33
_atom_site_aniso_U_23
_atom_site_aniso_U_13
_atom_site_aniso_U_12
C1' 0.0140(3) 0.0198(3) 0.0139(3) -0.00008(17) 0.00157(19) 0.00095(17)
C2' 0.0180(3) 0.0216(3) 0.0193(3) 0.00092(19) 0.0036(2) 0.00077(19)
C3' 0.0165(4) 0.0174(3) 0.0169(4) 0.000 0.0026(3) 0.000
N1' 0.0233(3) 0.0298(3) 0.0307(3) 0.0007(2) 0.0081(2) 0.0059(2)
C1 0.0230(7) 0.0375(12) 0.0227(7) -0.0019(10) 0.0017(5) -0.0098(10)
C2 0.0146(6) 0.0609(19) 0.0205(7) 0.0001(10) 0.0017(5) -0.0034(10)
C3 0.0228(8) 0.0609(19) 0.0181(7) -0.0018(12) 0.0011(5) 0.0166(12)
C4 0.0275(8) 0.0370(11) 0.0178(6) 0.0003(9) 0.0022(5) 0.0165(10)
C4A 0.0226(7) 0.0223(11) 0.0130(6) -0.0003(7) -0.0010(4) 0.0052(7)
C9A 0.0144(6) 0.0231(9) 0.0139(6) -0.0009(6) 0.0004(4) -0.0010(6)
C9 0.0220(9) 0.0166(14) 0.0185(9) 0.000 0.0008(6) 0.000
C11 0.0407(10) 0.0181(9) 0.0432(11) 0.000 0.0149(8) 0.000
C10 0.0248(9) 0.0173(15) 0.0162(8) 0.000 0.0012(6) 0.000

loop_
_atom_type_symbol
_atom_type_description
_atom_type_scat_dispersion_real
_atom_type_scat_dispersion_imag
_atom_type_scat_source
C C 0.0033 0.0016 'International Tables Vol C Tables 4.2.6.8 and 6.1.1.4'
H H 0.0000 0.0000 'International Tables Vol C Tables 4.2.6.8 and 6.1.1.4'
N N 0.0061 0.0033 'International Tables Vol C Tables 4.2.6.8 and 6.1.1.4'

loop_
_geom_angle_atom_site_label_1
_geom_angle_atom_site_label_2
_geom_angle_atom_site_label_3
_geom_angle
_geom_angle_site_symmetry_1
_geom_angle_site_symmetry_3
C3' C1' C1' 120.28(3) . 6_565
C3' C1' C2' 119.19(5) . .
C1' C1' C2' 120.53(3) 6_565 .
N1' C2' C1' 178.78(6) . .
C1' C3' C1' 119.44(7) . 2_557
C4 C1 C3 100.3(6) 6_565 6_565
C4 C1 C4A 96.0(6) 6_565 6_565
C3 C1 C4A 162.9(3) 6_565 6_565
C4 C1 C2 122.9(7) 6_565 .
C3 C1 C2 22.61(16) 6_565 .
C4A C1 C2 140.6(2) 6_565 .
C4 C1 C9A 114.9(7) 6_565 .
C3 C1 C9A 144.1(3) 6_565 .
C4A C1 C9A 18.97(10) 6_565 .
C2 C1 C9A 121.7(2) . .
C4 C1 C2 145.3(7) 6_565 6_565
C3 C1 C2 45.22(18) 6_565 6_565
C4A C1 C2 117.97(19) 6_565 6_565
C2 C1 C2 22.66(16) . 6_565
C9A C1 C2 99.02(18) . 6_565
C3 C2 C2 175.4(7) 6_565 6_565
C3 C2 C1 58.8(6) 6_565 .
C2 C2 C1 120.89(15) 6_565 .
C3 C2 C3 173.6(9) 6_565 .
C2 C2 C3 1.7(2) 6_565 .
C1 C2 C3 120.7(3) . .
C3 C2 C4 44.4(6) 6_565 6_565
C2 C2 C4 135.14(12) 6_565 6_565
C1 C2 C4 14.43(13) . 6_565
C3 C2 C4 134.9(3) . 6_565
C3 C2 C1 142.9(7) 6_565 6_565
C2 C2 C1 36.44(11) 6_565 6_565
C1 C2 C1 84.5(2) . 6_565
C3 C2 C1 36.32(19) . 6_565
C4 C2 C1 98.73(17) 6_565 6_565
C2 C3 C1 98.6(6) 6_565 6_565
C2 C3 C4 119.8(7) 6_565 .
C1 C3 C4 21.24(12) 6_565 .
C2 C3 C2 2.9(4) 6_565 .
C1 C3 C2 98.5(3) 6_565 .
C4 C3 C2 119.6(3) . .
C2 C3 C3 4.6(7) 6_565 6_565
C1 C3 C3 98.37(17) 6_565 6_565
C4 C3 C3 119.43(14) . 6_565
C2 C3 C3 1.7(2) . 6_565
C1 C4 C3 58.4(6) 6_565 .
C1 C4 C4A 63.6(5) 6_565 .
C3 C4 C4A 121.8(2) . .
C1 C4 C2 42.6(5) 6_565 6_565
C3 C4 C2 15.80(15) . 6_565
C4A C4 C2 106.02(19) . 6_565
C1 C4 C9A 49.6(5) 6_565 6_565
C3 C4 C9A 107.8(2) . 6_565
C4A C4 C9A 14.02(11) . 6_565
C2 C4 C9A 92.00(17) 6_565 6_565
C9A C4A C9 101.1(5) 6_565 5_566
C9A C4A C1 98.2(5) 6_565 6_565
C9 C4A C1 160.5(2) 5_566 6_565
C9A C4A C10 119.6(5) 6_565 .
C9 C4A C10 18.46(12) 5_566 .
C1 C4A C10 142.1(2) 6_565 .
C9A C4A C4 118.6(5) 6_565 .
C9 C4A C4 140.3(2) 5_566 .
C1 C4A C4 20.41(13) 6_565 .
C10 C4A C4 121.8(2) . .
C9A C4A C9A 1.3(3) 6_565 .
C9 C4A C9A 101.0(2) 5_566 .
C1 C4A C9A 98.4(2) 6_565 .
C10 C4A C9A 119.5(2) . .
C4 C4A C9A 118.7(2) . .
C9A C4A C4A 2.0(5) 6_565 6_565
C9 C4A C4A 100.97(16) 5_566 6_565
C1 C4A C4A 98.47(14) 6_565 6_565
C10 C4A C4A 119.43(13) . 6_565
C4 C4A C4A 118.72(13) . 6_565
C9A C4A C4A 0.64(15) . 6_565
C4A C9A C9A 178.0(5) 6_565 6_565
C4A C9A C9 59.8(4) 6_565 .
C9A C9A C9 120.05(14) 6_565 .
C4A C9A C1 62.8(5) 6_565 .
C9A C9A C1 117.42(13) 6_565 .
C9 C9A C1 122.5(2) . .
C4A C9A C4A 177.4(6) 6_565 .
C9A C9A C4A 0.64(16) 6_565 .
C9 C9A C4A 120.0(2) . .
C1 C9A C4A 117.5(2) . .
C4A C9A C10 46.3(4) 6_565 5_566
C9A C9A C10 133.48(10) 6_565 5_566
C9 C9A C10 13.43(9) . 5_566
C1 C9A C10 109.10(19) . 5_566
C4A C9A C10 133.4(2) . 5_566
C4A C9A C4 47.4(4) 6_565 6_565
C9A C9A C4 132.73(12) 6_565 6_565
C9 C9A C4 107.2(2) . 6_565
C1 C9A C4 15.47(14) . 6_565
C4A C9A C4 132.8(2) . 6_565
C10 C9A C4 93.76(17) 5_566 6_565
C10 C9 C4A 100.97(16) 5_566 6_565
C10 C9 C4A 100.97(16) 5_566 5_566
C4A C9 C4A 158.1(3) 6_565 5_566
C10 C9 C9A 120.05(14) 5_566 2_556
C4A C9 C9A 139.0(3) 6_565 2_556
C4A C9 C9A 19.10(10) 5_566 2_556
C10 C9 C9A 120.05(14) 5_566 .
C4A C9 C9A 19.10(10) 6_565 .
C4A C9 C9A 139.0(3) 5_566 .
C9A C9 C9A 119.9(3) 2_556 .
C10 C9 C11 0.000(1) 5_566 .
C4A C9 C11 100.97(16) 6_565 .
C4A C9 C11 100.97(16) 5_566 .
C9A C9 C11 120.05(14) 2_556 .
C9A C9 C11 120.05(14) . .
C10 C11 C9 0.0 5_566 .
C9 C10 C11 180.000(1) 5_566 5_566
C9 C10 C4A 60.58(13) 5_566 .
C11 C10 C4A 119.43(13) 5_566 .
C9 C10 C4A 60.57(13) 5_566 2_556
C11 C10 C4A 119.42(13) 5_566 2_556
C4A C10 C4A 121.2(3) . 2_556
C9 C10 C9A 46.52(10) 5_566 6_565
C11 C10 C9A 133.48(10) 5_566 6_565
C4A C10 C9A 14.07(10) . 6_565
C4A C10 C9A 107.1(2) 2_556 6_565
C9 C10 C9A 46.52(10) 5_566 5_566
C11 C10 C9A 133.48(10) 5_566 5_566
C4A C10 C9A 107.1(2) . 5_566
C4A C10 C9A 14.07(10) 2_556 5_566
C9A C10 C9A 93.0(2) 6_565 5_566

loop_
_geom_bond_atom_site_label_1
_geom_bond_atom_site_label_2
_geom_bond_distance
_geom_bond_site_symmetry_2
C1' C3' 1.3930(6) .
C1' C1' 1.4077(11) 6_565
C1' C2' 1.4400(7) .
C2' N1' 1.1472(8) .
C3' C1' 1.3930(6) 2_557
C1 C4 0.500(2) 6_565
C1 C3 1.177(4) 6_565
C1 C4A 1.285(4) 6_565
C1 C2 1.360(4) .
C1 C9A 1.430(3) .
C1 C2 1.965(4) 6_565
C2 C3 0.529(4) 6_565
C2 C2 0.882(6) 6_565
C2 C3 1.410(4) .
C2 C4 1.685(4) 6_565
C2 C1 1.965(4) 6_565
C3 C2 0.529(4) 6_565
C3 C1 1.177(4) 6_565
C3 C4 1.359(4) .
C3 C3 1.937(5) 6_565
C4 C1 0.500(2) 6_565
C4 C4A 1.427(3) .
C4 C2 1.685(4) 6_565
C4 C9A 1.702(3) 6_565
C4A C9A 0.469(2) 6_565
C4A C9 1.239(2) 5_566
C4A C1 1.285(4) 6_565
C4A C10 1.397(3) .
C4A C9A 1.432(4) .
C4A C4A 1.901(4) 6_565
C9A C4A 0.469(2) 6_565
C9A C9A 0.962(5) 6_565
C9A C9 1.408(3) .
C9A C10 1.679(3) 5_566
C9A C4 1.702(3) 6_565
C9 C10 0.451(3) 5_566
C9 C4A 1.239(2) 6_565
C9 C4A 1.239(2) 5_566
C9 C9A 1.408(3) 2_556
C9 C11 1.511(4) .
C11 C10 1.061(4) 5_566
C10 C9 0.451(3) 5_566
C10 C11 1.061(4) 5_566
C10 C4A 1.397(3) 2_556
C10 C9A 1.679(3) 6_565
C10 C9A 1.679(3) 5_566

loop_
_geom_torsion_atom_site_label_1
_geom_torsion_atom_site_label_2
_geom_torsion_atom_site_label_3
_geom_torsion_atom_site_label_4
_geom_torsion
_geom_torsion_site_symmetry_1
_geom_torsion_site_symmetry_4
C3' C1' C2' N1' -6(3) . .
C1' C1' C2' N1' 174(100) 6_565 .
C1' C1' C3' C1' 0.0 6_565 2_557
C2' C1' C3' C1' 179.81(5) . 2_557
C4 C1 C2 C3 2.8(10) 6_565 6_565
C4A C1 C2 C3 173.0(7) 6_565 6_565
C9A C1 C2 C3 174.2(7) . 6_565
C2 C1 C2 C3 174.6(8) 6_565 6_565
C4 C1 C2 C2 -171.8(7) 6_565 6_565
C3 C1 C2 C2 -174.6(8) 6_565 6_565
C4A C1 C2 C2 -1.7(5) 6_565 6_565
C9A C1 C2 C2 -0.4(3) . 6_565
C4 C1 C2 C3 -169.8(8) 6_565 .
C3 C1 C2 C3 -172.6(10) 6_565 .
C4A C1 C2 C3 0.4(6) 6_565 .
C9A C1 C2 C3 1.7(5) . .
C2 C1 C2 C3 2.0(3) 6_565 .
C3 C1 C2 C4 -2.8(10) 6_565 6_565
C4A C1 C2 C4 170.2(11) 6_565 6_565
C9A C1 C2 C4 171.5(10) . 6_565
C2 C1 C2 C4 171.8(7) 6_565 6_565
C4 C1 C2 C1 -171.8(7) 6_565 6_565
C3 C1 C2 C1 -174.6(8) 6_565 6_565
C4A C1 C2 C1 -1.7(5) 6_565 6_565
C9A C1 C2 C1 -0.4(3) . 6_565
C2 C1 C2 C1 0.0 6_565 6_565
C3 C2 C3 C2 180.0(4) 6_565 6_565
C1 C2 C3 C2 -96(8) . 6_565
C4 C2 C3 C2 -100(8) 6_565 6_565
C1 C2 C3 C2 -93(8) 6_565 6_565
C3 C2 C3 C1 -87(8) 6_565 6_565
C2 C2 C3 C1 93(8) 6_565 6_565
C1 C2 C3 C1 -3.4(5) . 6_565
C4 C2 C3 C1 -6.9(6) 6_565 6_565
C3 C2 C3 C4 -85(8) 6_565 .
C2 C2 C3 C4 95(8) 6_565 .
C1 C2 C3 C4 -1.2(6) . .
C4 C2 C3 C4 -4.7(7) 6_565 .
C1 C2 C3 C4 2.2(3) 6_565 .
C2 C2 C3 C3 180.0(5) 6_565 6_565
C1 C2 C3 C3 84(8) . 6_565
C4 C2 C3 C3 80(8) 6_565 6_565
C1 C2 C3 C3 87(8) 6_565 6_565
C2 C3 C4 C1 -2.7(10) 6_565 6_565
C2 C3 C4 C1 -6.0(7) . 6_565
C3 C3 C4 C1 -8.0(7) 6_565 6_565
C2 C3 C4 C4A 2.7(9) 6_565 .
C1 C3 C4 C4A 5.4(5) 6_565 .
C2 C3 C4 C4A -0.6(5) . .
C3 C3 C4 C4A -2.6(3) 6_565 .
C1 C3 C4 C2 2.7(10) 6_565 6_565
C2 C3 C4 C2 -3.3(5) . 6_565
C3 C3 C4 C2 -5.3(8) 6_565 6_565
C2 C3 C4 C9A 2.8(9) 6_565 6_565
C1 C3 C4 C9A 5.5(5) 6_565 6_565
C2 C3 C4 C9A -0.5(4) . 6_565
C3 C3 C4 C9A -2.5(2) 6_565 6_565
C1 C4 C4A C9A 5.5(8) 6_565 6_565
C3 C4 C4A C9A 0.3(7) . 6_565
C2 C4 C4A C9A 1.1(6) 6_565 6_565
C1 C4 C4A C9 -174.0(5) 6_565 5_566
C3 C4 C4A C9 -179.2(2) . 5_566
C2 C4 C4A C9 -178.4(2) 6_565 5_566
C9A C4 C4A C9 -179.5(8) 6_565 5_566
C3 C4 C4A C1 -5.2(5) . 6_565
C2 C4 C4A C1 -4.4(5) 6_565 6_565
C9A C4 C4A C1 -5.5(8) 6_565 6_565
C1 C4 C4A C10 -173.4(6) 6_565 .
C3 C4 C4A C10 -178.6(2) . .
C2 C4 C4A C10 -177.82(18) 6_565 .
C9A C4 C4A C10 -178.9(7) 6_565 .
C1 C4 C4A C9A 7.0(7) 6_565 .
C3 C4 C4A C9A 1.8(4) . .
C2 C4 C4A C9A 2.6(3) 6_565 .
C9A C4 C4A C9A 1.5(3) 6_565 .
C1 C4 C4A C4A 7.7(6) 6_565 6_565
C3 C4 C4A C4A 2.6(3) . 6_565
C2 C4 C4A C4A 3.3(2) 6_565 6_565
C9A C4 C4A C4A 2.2(5) 6_565 6_565
C4 C1 C9A C4A -5.4(8) 6_565 6_565
C3 C1 C9A C4A -173.7(6) 6_565 6_565
C2 C1 C9A C4A -177.5(5) . 6_565
C2 C1 C9A C4A -177.6(5) 6_565 6_565
C4 C1 C9A C9A 172.4(6) 6_565 6_565
C3 C1 C9A C9A 4.1(5) 6_565 6_565
C4A C1 C9A C9A 177.8(5) 6_565 6_565
C2 C1 C9A C9A 0.3(3) . 6_565
C2 C1 C9A C9A 0.21(18) 6_565 6_565
C4 C1 C9A C9 -7.7(8) 6_565 .
C3 C1 C9A C9 -176.0(4) 6_565 .
C4A C1 C9A C9 -2.3(4) 6_565 .
C2 C1 C9A C9 -179.8(2) . .
C2 C1 C9A C9 -179.93(16) 6_565 .
C4 C1 C9A C4A 171.7(7) 6_565 .
C3 C1 C9A C4A 3.4(6) 6_565 .
C4A C1 C9A C4A 177.1(7) 6_565 .
C2 C1 C9A C4A -0.4(4) . .
C2 C1 C9A C4A -0.5(3) 6_565 .
C4 C1 C9A C10 -7.7(7) 6_565 5_566
C3 C1 C9A C10 -176.0(4) 6_565 5_566
C4A C1 C9A C10 -2.3(4) 6_565 5_566
C2 C1 C9A C10 -179.8(2) . 5_566
C2 C1 C9A C10 -179.89(13) 6_565 5_566
C3 C1 C9A C4 -168.3(11) 6_565 6_565
C4A C1 C9A C4 5.4(8) 6_565 6_565
C2 C1 C9A C4 -172.1(9) . 6_565
C2 C1 C9A C4 -172.2(8) 6_565 6_565
C9A C4A C9A C4A 180(2) 6_565 6_565
C9 C4A C9A C4A -85(14) 5_566 6_565
C1 C4A C9A C4A 97(14) 6_565 6_565
C10 C4A C9A C4A -85(14) . 6_565
C4 C4A C9A C4A 95(14) . 6_565
C9 C4A C9A C9A 95(15) 5_566 6_565
C1 C4A C9A C9A -83(15) 6_565 6_565
C10 C4A C9A C9A 95(15) . 6_565
C4 C4A C9A C9A -85(15) . 6_565
C4A C4A C9A C9A 180(2) 6_565 6_565
C9A C4A C9A C9 -97(15) 6_565 .
C9 C4A C9A C9 -1.2(3) 5_566 .
C1 C4A C9A C9 -179.43(15) 6_565 .
C10 C4A C9A C9 -1.5(3) . .
C4 C4A C9A C9 178.10(13) . .
C4A C4A C9A C9 83(14) 6_565 .
C9A C4A C9A C1 84(15) 6_565 .
C9 C4A C9A C1 179.33(14) 5_566 .
C1 C4A C9A C1 1.1(3) 6_565 .
C10 C4A C9A C1 179.09(13) . .
C4 C4A C9A C1 -1.3(4) . .
C4A C4A C9A C1 -96(14) 6_565 .
C9A C4A C9A C10 -97(15) 6_565 5_566
C9 C4A C9A C10 -1.5(3) 5_566 5_566
C1 C4A C9A C10 -179.66(18) 6_565 5_566
C10 C4A C9A C10 -1.7(4) . 5_566
C4 C4A C9A C10 177.87(15) . 5_566
C4A C4A C9A C10 83(14) 6_565 5_566
C9A C4A C9A C4 87(15) 6_565 6_565
C9 C4A C9A C4 -177.67(17) 5_566 6_565
C1 C4A C9A C4 4.1(4) 6_565 6_565
C10 C4A C9A C4 -177.91(14) . 6_565
C4 C4A C9A C4 1.7(4) . 6_565
C4A C4A C9A C4 -93(14) 6_565 6_565
C4A C9A C9 C10 -2.2(5) 6_565 5_566
C9A C9A C9 C10 180.0 6_565 5_566
C1 C9A C9 C10 0.1(2) . 5_566
C4A C9A C9 C10 -179.27(17) . 5_566
C4 C9A C9 C10 -2.01(17) 6_565 5_566
C9A C9A C9 C4A -177.8(5) 6_565 6_565
C1 C9A C9 C4A 2.4(4) . 6_565
C4A C9A C9 C4A -177.0(7) . 6_565
C10 C9A C9 C4A 2.2(5) 5_566 6_565
C4 C9A C9 C4A 0.2(4) 6_565 6_565
C4A C9A C9 C4A 178.9(3) 6_565 5_566
C9A C9A C9 C4A 1.1(3) 6_565 5_566
C1 C9A C9 C4A -178.74(16) . 5_566
C4A C9A C9 C4A 1.9(4) . 5_566
C10 C9A C9 C4A -178.9(3) 5_566 5_566
C4 C9A C9 C4A 179.11(16) 6_565 5_566
C4A C9A C9 C9A 177.8(5) 6_565 2_556
C9A C9A C9 C9A 0.0 6_565 2_556
C1 C9A C9 C9A -179.9(2) . 2_556
C4A C9A C9 C9A 0.73(17) . 2_556
C10 C9A C9 C9A 180.0 5_566 2_556
C4 C9A C9 C9A 177.99(17) 6_565 2_556
C4A C9A C9 C11 -2.2(5) 6_565 .
C9A C9A C9 C11 180.0 6_565 .
C1 C9A C9 C11 0.1(2) . .
C4A C9A C9 C11 -179.27(17) . .
C10 C9A C9 C11 0.0 5_566 .
C4 C9A C9 C11 -2.01(17) 6_565 .
C4A C9 C11 C10 -112(77) 6_565 5_566
C4A C9 C11 C10 68(77) 5_566 5_566
C9A C9 C11 C10 69(77) 2_556 5_566
C9A C9 C11 C10 -111(77) . 5_566
C9A C4A C10 C9 2.2(5) 6_565 5_566
C1 C4A C10 C9 177.4(3) 6_565 5_566
C4 C4A C10 C9 -178.8(2) . 5_566
C9A C4A C10 C9 0.73(17) . 5_566
C4A C4A C10 C9 0.0 6_565 5_566
C9A C4A C10 C11 -177.8(5) 6_565 5_566
C9 C4A C10 C11 180.0 5_566 5_566
C1 C4A C10 C11 -2.6(3) 6_565 5_566
C4 C4A C10 C11 1.2(2) . 5_566
C9A C4A C10 C11 -179.27(17) . 5_566
C4A C4A C10 C11 180.0 6_565 5_566
C9A C4A C10 C4A 2.2(5) 6_565 2_556
C9 C4A C10 C4A 0.0 5_566 2_556
C1 C4A C10 C4A 177.4(3) 6_565 2_556
C4 C4A C10 C4A -178.8(2) . 2_556
C9A C4A C10 C4A 0.73(17) . 2_556
C4A C4A C10 C4A 0.0 6_565 2_556
C9 C4A C10 C9A -2.2(5) 5_566 6_565
C1 C4A C10 C9A 175.2(8) 6_565 6_565
C4 C4A C10 C9A 178.9(7) . 6_565
C9A C4A C10 C9A -1.5(4) . 6_565
C4A C4A C10 C9A -2.2(5) 6_565 6_565
C9A C4A C10 C9A 2.8(7) 6_565 5_566
C9 C4A C10 C9A 0.57(13) 5_566 5_566
C1 C4A C10 C9A 178.0(3) 6_565 5_566
C4 C4A C10 C9A -178.27(14) . 5_566
C9A C4A C10 C9A 1.3(3) . 5_566
C4A C4A C10 C9A 0.57(13) 6_565 5_566
